data_2217967
loop_
_publ_author_name
'Lokaj, Jan'
'Kettmann, Viktor'
'Sol\<can, Tom\'a\<s'
'Katu\<s\<c\'ak, Svetozar'

_publ_section_title
;
 1-Methyl-6-nitro-1<i>H</i>-benzimidazole
;
_journal_coeditor_code NC2091
_journal_issue 4
_journal_name_full 'Acta Crystallographica Section E'
_journal_page_first o671
_journal_page_last o672
_journal_paper_doi 10.1107/S1600536808005886
_journal_volume 64
_journal_year 2008
_chemical_formula_iupac 'C8 H7 N3 O2'
_chemical_formula_moiety 'C8 H7 N3 O2'
_chemical_formula_sum 'C8 H7 N3 O2'
_chemical_formula_weight 177.17
_chemical_melting_point 455
_chemical_name_systematic
;
1-Methyl-6-nitro-1H-benzimidazole
;
_space_group_IT_number 61
_symmetry_cell_setting orthorhombic
_symmetry_space_group_name_Hall '-P 2ac 2ab'
_symmetry_space_group_name_H-M 'P b c a'
_atom_sites_solution_hydrogens geom
_atom_sites_solution_primary direct
_atom_sites_solution_secondary difmap
_cell_angle_alpha 90.00
_cell_angle_beta 90.00
_cell_angle_gamma 90.00
_cell_formula_units_Z 8
_cell_length_a 12.852(3)
_cell_length_b 7.043(2)
_cell_length_c 17.690(4)
_cell_measurement_reflns_used 20
_cell_measurement_temperature 296(2)
_cell_measurement_theta_max 19
_cell_measurement_theta_min 7
_cell_volume 1601.2(7)
_computing_cell_refinement 'XSCANS (Siemens, 1991)'
_computing_data_collection 'XSCANS (Siemens, 1991)'
_computing_data_reduction 'XSCANS (Siemens, 1991)'
_computing_molecular_graphics 'PLATON (Spek, 2003)'
_computing_publication_material 'SHELXL97 (Sheldrick, 2008)'
_computing_structure_refinement 'SHELXL97 (Sheldrick, 2008)'
_computing_structure_solution 'SHELXS97 (Sheldrick, 2008)'
_diffrn_ambient_temperature 296(2)
_diffrn_measured_fraction_theta_full 0.998
_diffrn_measured_fraction_theta_max 0.998
_diffrn_measurement_device_type 'Siemens P4'
_diffrn_measurement_method \w/2\q
_diffrn_radiation_monochromator graphite
_diffrn_radiation_source 'fine-focus sealed tube'
_diffrn_radiation_type MoK\a
_diffrn_radiation_wavelength 0.71073
_diffrn_reflns_av_R_equivalents 0.0351
_diffrn_reflns_av_sigmaI/netI 0.0430
_diffrn_reflns_limit_h_max 18
_diffrn_reflns_limit_h_min -1
_diffrn_reflns_limit_k_max 9
_diffrn_reflns_limit_k_min -1
_diffrn_reflns_limit_l_max 1
_diffrn_reflns_limit_l_min -24
_diffrn_reflns_number 3027
_diffrn_reflns_theta_full 30.00
_diffrn_reflns_theta_max 30.00
_diffrn_reflns_theta_min 2.30
_diffrn_standards_decay_% 0
_diffrn_standards_interval_count 97
_diffrn_standards_number 3
_exptl_absorpt_coefficient_mu 0.110
_exptl_absorpt_correction_type none
_exptl_crystal_colour yellow
_exptl_crystal_density_diffrn 1.470
_exptl_crystal_density_method 'not measured'
_exptl_crystal_description prism
_exptl_crystal_F_000 736
_exptl_crystal_size_max 0.30
_exptl_crystal_size_mid 0.20
_exptl_crystal_size_min 0.15
_refine_diff_density_max 0.182
_refine_diff_density_min -0.149
_refine_ls_extinction_method none
_refine_ls_goodness_of_fit_ref 0.959
_refine_ls_hydrogen_treatment constr
_refine_ls_matrix_type full
_refine_ls_number_parameters 119
_refine_ls_number_reflns 2325
_refine_ls_number_restraints 0
_refine_ls_restrained_S_all 0.959
_refine_ls_R_factor_all 0.0742
_refine_ls_R_factor_gt 0.0450
_refine_ls_shift/su_max 0.002
_refine_ls_shift/su_mean 0.000
_refine_ls_structure_factor_coef Fsqd
_refine_ls_weighting_details 'calc w=1/[\s^2^(Fo^2^)+(0.0722P)^2^] where P=(Fo^2^+2Fc^2^)/3'
_refine_ls_weighting_scheme calc
_refine_ls_wR_factor_gt 0.1167
_refine_ls_wR_factor_ref 0.1297
_reflns_number_gt 1493
_reflns_number_total 2325
_reflns_threshold_expression I>2\s(I)
_cod_data_source_file nc2091.cif
_cod_data_source_block I
_cod_database_code 2217967
_cod_database_fobs_code 2217967

loop_
_symmetry_equiv_pos_as_xyz
'x, y, z'
'-x+1/2, -y, z+1/2'
'-x, y+1/2, -z+1/2'
'x+1/2, -y+1/2, -z'
'-x, -y, -z'
'x-1/2, y, -z-1/2'
'x, -y-1/2, z-1/2'
'-x-1/2, y-1/2, z'

loop_
_atom_site_type_symbol
_atom_site_label
_atom_site_fract_x
_atom_site_fract_y
_atom_site_fract_z
_atom_site_U_iso_or_equiv
_atom_site_adp_type
_atom_site_calc_flag
_atom_site_refinement_flags
_atom_site_occupancy
N N1 0.42194(9) 0.26257(16) 0.47003(6) 0.0416(3) Uani d . 1
C C2 0.52515(10) 0.2941(2) 0.45973(9) 0.0497(4) Uani d . 1
H H2 0.5525 0.3360 0.4140 0.060 Uiso calc R 1
N N3 0.58338(9) 0.26080(19) 0.51910(7) 0.0532(3) Uani d . 1
C C4 0.53023(11) 0.1419(2) 0.64798(8) 0.0553(4) Uani d . 1
H H4 0.5968 0.1419 0.6686 0.066 Uiso calc R 1
C C5 0.44659(12) 0.0845(2) 0.68983(8) 0.0544(4) Uani d . 1
H H5 0.4561 0.0432 0.7393 0.065 Uiso calc R 1
C C6 0.34599(10) 0.08772(19) 0.65813(7) 0.0425(3) Uani d . 1
C C7 0.32568(9) 0.14664(19) 0.58497(7) 0.0390(3) Uani d . 1
H H7 0.2587 0.1496 0.5650 0.047 Uiso calc R 1
C C8 0.41167(10) 0.20061(17) 0.54376(7) 0.0374(3) Uani d . 1
C C9 0.51357(10) 0.20067(19) 0.57335(8) 0.0444(3) Uani d . 1
C C10 0.33948(11) 0.2912(3) 0.41540(9) 0.0555(4) Uani d . 1
H H10A 0.3428 0.4185 0.3962 0.083 Uiso calc R 1
H H10B 0.2733 0.2711 0.4393 0.083 Uiso calc R 1
H H10C 0.3476 0.2029 0.3745 0.083 Uiso calc R 1
N N4 0.25815(11) 0.03037(18) 0.70486(7) 0.0499(3) Uani d . 1
O O1 0.16986(9) 0.0586(2) 0.68211(6) 0.0653(3) Uani d . 1
O O2 0.27589(11) -0.0462(2) 0.76606(6) 0.0721(4) Uani d . 1

loop_
_atom_site_aniso_label
_atom_site_aniso_U_11
_atom_site_aniso_U_22
_atom_site_aniso_U_33
_atom_site_aniso_U_12
_atom_site_aniso_U_13
_atom_site_aniso_U_23
N1 0.0348(5) 0.0474(6) 0.0425(6) -0.0030(4) -0.0002(4) 0.0008(5)
C2 0.0376(7) 0.0532(8) 0.0583(8) -0.0041(6) 0.0085(6) -0.0036(7)
N3 0.0334(6) 0.0599(8) 0.0663(8) -0.0019(5) 0.0008(5) -0.0071(6)
C4 0.0428(7) 0.0662(9) 0.0570(8) 0.0084(7) -0.0178(6) -0.0072(8)
C5 0.0592(9) 0.0607(9) 0.0434(7) 0.0103(7) -0.0138(7) -0.0029(7)
C6 0.0460(7) 0.0436(7) 0.0379(6) 0.0027(6) -0.0017(5) -0.0048(5)
C7 0.0350(6) 0.0417(6) 0.0404(6) 0.0007(5) -0.0039(5) -0.0044(6)
C8 0.0349(6) 0.0376(6) 0.0398(6) 0.0011(5) -0.0036(5) -0.0046(5)
C9 0.0348(6) 0.0450(7) 0.0535(8) 0.0029(5) -0.0055(6) -0.0089(6)
C10 0.0477(8) 0.0748(10) 0.0441(7) -0.0036(7) -0.0071(6) 0.0084(7)
N4 0.0605(8) 0.0515(7) 0.0377(6) -0.0001(6) 0.0029(5) -0.0052(5)
O1 0.0503(6) 0.0928(9) 0.0527(6) -0.0051(6) 0.0055(5) 0.0053(6)
O2 0.0891(10) 0.0851(9) 0.0420(6) 0.0051(7) 0.0043(6) 0.0149(6)

loop_
_atom_type_symbol
_atom_type_description
_atom_type_scat_dispersion_real
_atom_type_scat_dispersion_imag
_atom_type_scat_source
C C 0.0033 0.0016
; International Tables for Crystallography (1992).
Vol. C, Tables 4.2.6.8 and 6.1.1.4
;
H H 0.0000 0.0000
; International Tables for Crystallography (1992).
Vol. C, Tables 4.2.6.8 and 6.1.1.4
;
N N 0.0061 0.0033
; International Tables for Crystallography (1992).
Vol. C, Tables 4.2.6.8 and 6.1.1.4
;
O O 0.0106 0.0060
; International Tables for Crystallography (1992).
Vol. C, Tables 4.2.6.8 and 6.1.1.4
;

loop_
_geom_angle_atom_site_label_1
_geom_angle_atom_site_label_2
_geom_angle_atom_site_label_3
_geom_angle
C2 N1 C8 105.76(11)
C2 N1 C10 127.08(12)
C8 N1 C10 127.15(11)
N3 C2 N1 114.93(13)
N3 C2 H2 122.5
N1 C2 H2 122.5
C2 N3 C9 103.93(12)
C5 C4 C9 118.57(13)
C5 C4 H4 120.7
C9 C4 H4 120.7
C4 C5 C6 120.08(13)
C4 C5 H5 120.0
C6 C5 H5 120.0
C7 C6 C5 123.36(13)
C7 C6 N4 117.89(12)
C5 C6 N4 118.74(12)
C8 C7 C6 115.24(11)
C8 C7 H7 122.4
C6 C7 H7 122.4
C7 C8 N1 131.56(12)
C7 C8 C9 123.28(12)
N1 C8 C9 105.17(11)
N3 C9 C4 130.31(13)
N3 C9 C8 110.22(12)
C4 C9 C8 119.46(13)
N1 C10 H10A 109.5
N1 C10 H10B 109.5
H10A C10 H10B 109.5
N1 C10 H10C 109.5
H10A C10 H10C 109.5
H10B C10 H10C 109.5
O1 N4 O2 122.26(14)
O1 N4 C6 119.23(12)
O2 N4 C6 118.50(13)

loop_
_geom_bond_atom_site_label_1
_geom_bond_atom_site_label_2
_geom_bond_distance
_geom_bond_publ_flag
N1 C2 1.3571(17) yes
N1 C8 1.3817(17) yes
N1 C10 1.4483(18) ?
C2 N3 1.3107(19) yes
C2 H2 0.9300 ?
N3 C9 1.3803(18) yes
C4 C5 1.366(2) yes
C4 C9 1.4001(19) yes
C4 H4 0.9300 ?
C5 C6 1.4095(19) yes
C5 H5 0.9300 ?
C6 C7 1.3840(19) yes
C6 N4 1.4563(18) yes
C7 C8 1.3775(18) yes
C7 H7 0.9300 ?
C8 C9 1.4104(17) yes
C10 H10A 0.9600 ?
C10 H10B 0.9600 ?
C10 H10C 0.9600 ?
N4 O1 1.2202(16) ?
N4 O2 1.2308(16) ?

loop_
_geom_torsion_atom_site_label_1
_geom_torsion_atom_site_label_2
_geom_torsion_atom_site_label_3
_geom_torsion_atom_site_label_4
_geom_torsion
C8 N1 C2 N3 -0.55(16)
C10 N1 C2 N3 178.49(14)
N1 C2 N3 C9 0.52(16)
C9 C4 C5 C6 -0.9(2)
C4 C5 C6 C7 0.2(2)
C4 C5 C6 N4 -178.40(14)
C5 C6 C7 C8 0.9(2)
N4 C6 C7 C8 179.47(11)
C6 C7 C8 N1 178.54(13)
C6 C7 C8 C9 -1.26(19)
C2 N1 C8 C7 -179.50(14)
C10 N1 C8 C7 1.5(2)
C2 N1 C8 C9 0.32(14)
C10 N1 C8 C9 -178.72(13)
C2 N3 C9 C4 178.82(15)
C2 N3 C9 C8 -0.29(15)
C5 C4 C9 N3 -178.51(14)
C5 C4 C9 C8 0.5(2)
C7 C8 C9 N3 179.82(12)
N1 C8 C9 N3 -0.02(15)
C7 C8 C9 C4 0.6(2)
N1 C8 C9 C4 -179.25(12)
C7 C6 N4 O1 -9.28(19)
C5 C6 N4 O1 169.38(13)
C7 C6 N4 O2 170.32(13)
C5 C6 N4 O2 -11.02(19)

loop_
_cod_related_entry_id
_cod_related_entry_database
_cod_related_entry_code
1 ChemSpider 85699
